data_2202951
loop_
_publ_author_name
'M. Thamarai Selvi'
'K. Chinnakali'
'S. Nanjundan'
'C. S. Jone Selvamalar'
'Anwar Usman'
'Hoong-Kun Fun'

_publ_section_title
;
 1-(4-Aminophenyl)-3-(3,4-dimethoxyphenyl)prop-2-en-1-one
;
_journal_issue 8
_journal_name_full 'Acta Crystallographica Section E'
_journal_page_first o1146
_journal_page_last o1148
_journal_paper_doi 10.1107/S1600536803015198
_journal_volume 59
_journal_year 2003
_chemical_formula_iupac 'C17 H17 N O3'
_chemical_formula_moiety 'C17 H17 N O3'
_chemical_formula_sum 'C17 H17 N O3'
_chemical_formula_weight 283.32
_chemical_name_systematic
;
 1-(4-Aminophenyl)-3-(3,4-dimethoxyphenyl)prop-2-en-1-one
;
_space_group_IT_number 15
_symmetry_cell_setting monoclinic
_symmetry_space_group_name_Hall '-C 2yc'
_symmetry_space_group_name_H-M 'C 1 2/c 1'
_atom_sites_solution_hydrogens geom
_atom_sites_solution_primary direct
_atom_sites_solution_secondary difmap
_audit_creation_method SHELXL-97
_cell_angle_alpha 90.00
_cell_angle_beta 97.630(3)
_cell_angle_gamma 90.00
_cell_formula_units_Z 8
_cell_length_a 13.856(2)
_cell_length_b 8.8243(13)
_cell_length_c 24.775(4)
_cell_measurement_reflns_used 2797
_cell_measurement_temperature 293(2)
_cell_measurement_theta_max 28.33
_cell_measurement_theta_min 2.74
_cell_volume 3002.4(8)
_computing_cell_refinement 'SAINT (Siemens, 1996)'
_computing_data_collection 'SMART (Siemens, 1996)'
_computing_data_reduction SAINT
_computing_molecular_graphics SHELXTL
_computing_publication_material
;
SHELXTL, PARST (Nardelli, 1995) and PLATON (Spek, 2003)
;
_computing_structure_refinement SHELXTL
_computing_structure_solution 'SHELXTL (Sheldrick, 1997)'
_diffrn_ambient_temperature 293(2)
_diffrn_detector_area_resol_mean 8.33
_diffrn_measured_fraction_theta_full 0.997
_diffrn_measured_fraction_theta_max 0.997
_diffrn_measurement_device_type
;
Siemens SMART CCD area detector diffractometer
;
_diffrn_measurement_method '\w scans'
_diffrn_radiation_monochromator graphite
_diffrn_radiation_source 'fine-focus sealed tube'
_diffrn_radiation_type MoK\a
_diffrn_radiation_wavelength 0.71073
_diffrn_reflns_av_R_equivalents 0.0341
_diffrn_reflns_av_sigmaI/netI 0.1120
_diffrn_reflns_limit_h_max 16
_diffrn_reflns_limit_h_min -15
_diffrn_reflns_limit_k_max 9
_diffrn_reflns_limit_k_min -10
_diffrn_reflns_limit_l_max 21
_diffrn_reflns_limit_l_min -29
_diffrn_reflns_number 7214
_diffrn_reflns_theta_full 25.00
_diffrn_reflns_theta_max 25.00
_diffrn_reflns_theta_min 2.74
_diffrn_standards_decay_% 0
_diffrn_standards_number 0
_exptl_absorpt_coefficient_mu 0.086
_exptl_absorpt_correction_type none
_exptl_crystal_colour yellow
_exptl_crystal_density_diffrn 1.254
_exptl_crystal_density_method 'not measured'
_exptl_crystal_description block
_exptl_crystal_F_000 1200
_exptl_crystal_size_max 0.44
_exptl_crystal_size_mid 0.40
_exptl_crystal_size_min 0.36
_refine_diff_density_max 0.201
_refine_diff_density_min -0.270
_refine_ls_extinction_method none
_refine_ls_goodness_of_fit_ref 1.204
_refine_ls_hydrogen_treatment constr
_refine_ls_matrix_type full
_refine_ls_number_parameters 192
_refine_ls_number_reflns 2644
_refine_ls_number_restraints 0
_refine_ls_restrained_S_all 1.204
_refine_ls_R_factor_all 0.1164
_refine_ls_R_factor_gt 0.0882
_refine_ls_shift/su_max <0.001
_refine_ls_shift/su_mean 0.000
_refine_ls_structure_factor_coef Fsqd
_refine_ls_weighting_details 'calc w=1/[\s^2^(Fo^2^)+6.2455P] where P=(Fo^2^+2Fc^2^)/3'
_refine_ls_weighting_scheme calc
_refine_ls_wR_factor_gt 0.2010
_refine_ls_wR_factor_ref 0.2173
_reflns_number_gt 1787
_reflns_number_total 2644
_reflns_threshold_expression I>2\s(I)
_cod_data_source_file wn6170.cif
_cod_data_source_block I
_cod_depositor_comments
;
The following automatic conversions were performed:
'_symmetry_cell_setting' value 'Monoclinic' changed to 'monoclinic'
according to '/home/saulius/struct/CIF-dictionaries/cif_core.dic'
dictionary named 'cif_core.dic' version 2.4.1 from 2010-06-29.

Automatic conversion script
Id: cif_fix_enum 1527 2010-12-29 10:47:43Z saulius 

The following automatic conversions were performed:

'_symmetry_cell_setting' value 'Monoclinic' changed to 'monoclinic'
according to /home/saulius/struct/CIF-dictionaries/cif_core.dic
dictionary named 'cif_core.dic' version 2.4.1 from 2010-06-29.

Automatic conversion script
Id: cif_fix_values 1715 2011-07-08 13:25:40Z adriana 
;
_cod_original_sg_symbol_H-M 'C 2/c'
_cod_database_code 2202951
_cod_database_fobs_code 2202951

loop_
_symmetry_equiv_pos_as_xyz
'x, y, z'
'-x, y, -z+1/2'
'x+1/2, y+1/2, z'
'-x+1/2, y+1/2, -z+1/2'
'-x, -y, -z'
'x, -y, z-1/2'
'-x+1/2, -y+1/2, -z'
'x+1/2, -y+1/2, z-1/2'

loop_
_atom_site_label
_atom_site_fract_x
_atom_site_fract_y
_atom_site_fract_z
_atom_site_U_iso_or_equiv
_atom_site_adp_type
_atom_site_calc_flag
_atom_site_refinement_flags
_atom_site_occupancy
_atom_site_disorder_assembly
_atom_site_disorder_group
_atom_site_type_symbol
O1 0.6031(2) 0.1991(3) 0.37057(11) 0.0608(9) Uani d . 1 . . O
O2 0.6500(2) -0.0253(3) 0.70317(10) 0.0566(8) Uani d . 1 . . O
O3 0.6651(2) 0.2582(3) 0.67891(11) 0.0560(8) Uani d . 1 . . O
N1 0.5904(3) 0.8983(4) 0.31407(15) 0.0681(12) Uani d . 1 . . N
H1A 0.5882 0.9771 0.3343 0.082 Uiso calc R 1 . . H
H1B 0.5899 0.9086 0.2795 0.082 Uiso calc R 1 . . H
C1 0.6243(3) -0.0526(5) 0.55399(17) 0.0570(12) Uani d . 1 . . C
H1 0.6159 -0.1253 0.5266 0.068 Uiso calc R 1 . . H
C2 0.6308(3) -0.0983(5) 0.60781(17) 0.0558(11) Uani d . 1 . . C
H2 0.6267 -0.2006 0.6162 0.067 Uiso calc R 1 . . H
C3 0.6433(3) 0.0073(4) 0.64898(15) 0.0448(10) Uani d . 1 . . C
C4 0.6513(3) 0.1619(4) 0.63576(15) 0.0423(9) Uani d . 1 . . C
C5 0.6442(3) 0.2044(4) 0.58216(15) 0.0434(10) Uani d . 1 . . C
H5 0.6489 0.3066 0.5736 0.052 Uiso calc R 1 . . H
C6 0.6301(3) 0.0979(5) 0.54006(15) 0.0461(10) Uani d . 1 . . C
C7 0.6200(3) 0.1438(5) 0.48270(16) 0.0526(11) Uani d . 1 . . C
H7 0.6118 0.0649 0.4576 0.063 Uiso calc R 1 . . H
C8 0.6208(3) 0.2798(5) 0.46176(16) 0.0506(11) Uani d . 1 . . C
H8 0.6292 0.3627 0.4851 0.061 Uiso calc R 1 . . H
C9 0.6089(3) 0.3067(5) 0.40249(15) 0.0459(10) Uani d . 1 . . C
C10 0.6036(3) 0.4634(4) 0.38174(14) 0.0424(9) Uani d . 1 . . C
C11 0.6006(3) 0.5926(5) 0.41418(15) 0.0542(11) Uani d . 1 . . C
H11 0.6021 0.5813 0.4516 0.065 Uiso calc R 1 . . H
C12 0.5954(4) 0.7353(5) 0.39220(17) 0.0602(12) Uani d . 1 . . C
H12 0.5925 0.8186 0.4149 0.072 Uiso calc R 1 . . H
C13 0.5945(3) 0.7582(5) 0.33658(16) 0.0465(10) Uani d . 1 . . C
C14 0.5980(3) 0.6293(5) 0.30375(15) 0.0533(11) Uani d . 1 . . C
H14 0.5974 0.6402 0.2664 0.064 Uiso calc R 1 . . H
C15 0.6024(3) 0.4885(5) 0.32620(15) 0.0514(11) Uani d . 1 . . C
H15 0.6047 0.4052 0.3034 0.062 Uiso calc R 1 . . H
C16 0.6392(4) -0.1797(5) 0.71765(18) 0.0704(15) Uani d . 1 . . C
H16A 0.6411 -0.1877 0.7564 0.106 Uiso calc R 1 . . H
H16B 0.6912 -0.2383 0.7062 0.106 Uiso calc R 1 . . H
H16C 0.5779 -0.2172 0.7001 0.106 Uiso calc R 1 . . H
C17 0.6724(4) 0.4159(4) 0.66698(18) 0.0624(13) Uani d . 1 . . C
H17A 0.6861 0.4718 0.7004 0.094 Uiso calc R 1 . . H
H17B 0.6120 0.4505 0.6473 0.094 Uiso calc R 1 . . H
H17C 0.7240 0.4314 0.6452 0.094 Uiso calc R 1 . . H

loop_
_atom_site_aniso_label
_atom_site_aniso_U_11
_atom_site_aniso_U_22
_atom_site_aniso_U_33
_atom_site_aniso_U_12
_atom_site_aniso_U_13
_atom_site_aniso_U_23
O1 0.090(2) 0.0531(18) 0.0403(16) -0.0064(16) 0.0119(14) -0.0078(14)
O2 0.079(2) 0.0521(18) 0.0380(16) -0.0025(15) 0.0055(14) 0.0062(13)
O3 0.081(2) 0.0455(17) 0.0413(16) -0.0034(14) 0.0088(14) -0.0020(13)
N1 0.099(3) 0.053(2) 0.054(2) -0.003(2) 0.013(2) 0.0030(18)
C1 0.075(3) 0.052(3) 0.044(2) -0.009(2) 0.006(2) -0.008(2)
C2 0.070(3) 0.043(2) 0.054(3) -0.005(2) 0.008(2) 0.006(2)
C3 0.044(2) 0.048(2) 0.043(2) 0.0007(18) 0.0083(17) 0.0024(19)
C4 0.043(2) 0.046(2) 0.038(2) -0.0019(18) 0.0070(16) -0.0045(17)
C5 0.047(2) 0.042(2) 0.042(2) -0.0017(18) 0.0074(17) 0.0072(17)
C6 0.046(2) 0.052(3) 0.040(2) -0.0033(19) 0.0051(17) -0.0010(18)
C7 0.057(3) 0.060(3) 0.040(2) -0.009(2) 0.0076(19) -0.009(2)
C8 0.058(3) 0.052(3) 0.041(2) -0.004(2) 0.0056(19) -0.0027(19)
C9 0.045(2) 0.057(3) 0.036(2) -0.0027(19) 0.0059(17) -0.0050(19)
C10 0.041(2) 0.055(2) 0.031(2) 0.0021(18) 0.0059(16) -0.0079(17)
C11 0.073(3) 0.063(3) 0.027(2) 0.008(2) 0.0064(18) -0.0032(19)
C12 0.080(3) 0.053(3) 0.047(3) 0.001(2) 0.007(2) -0.012(2)
C13 0.042(2) 0.053(3) 0.045(2) 0.0012(18) 0.0058(17) 0.0037(19)
C14 0.064(3) 0.065(3) 0.032(2) -0.001(2) 0.0077(19) 0.002(2)
C15 0.066(3) 0.051(3) 0.038(2) 0.003(2) 0.0109(19) -0.0100(19)
C16 0.106(4) 0.052(3) 0.052(3) -0.011(3) 0.003(3) 0.015(2)
C17 0.086(4) 0.045(3) 0.056(3) -0.008(2) 0.012(2) -0.008(2)

loop_
_atom_type_symbol
_atom_type_description
_atom_type_scat_dispersion_real
_atom_type_scat_dispersion_imag
_atom_type_scat_source
C C 0.0033 0.0016 'International Tables Vol C Tables 4.2.6.8 and 6.1.1.4'
H H 0.0000 0.0000 'International Tables Vol C Tables 4.2.6.8 and 6.1.1.4'
N N 0.0061 0.0033 'International Tables Vol C Tables 4.2.6.8 and 6.1.1.4'
O O 0.0106 0.0060 'International Tables Vol C Tables 4.2.6.8 and 6.1.1.4'

loop_
_geom_angle_atom_site_label_1
_geom_angle_atom_site_label_2
_geom_angle_atom_site_label_3
_geom_angle
_geom_angle_publ_flag
C3 O2 C16 117.1(3) ?
C4 O3 C17 116.9(3) ?
C13 N1 H1A 120.0 ?
C13 N1 H1B 120.0 ?
H1A N1 H1B 120.0 ?
C6 C1 C2 121.6(4) ?
C6 C1 H1 119.2 ?
C2 C1 H1 119.2 ?
C3 C2 C1 120.2(4) ?
C3 C2 H2 119.9 ?
C1 C2 H2 119.9 ?
O2 C3 C2 124.9(4) y
O2 C3 C4 115.8(3) y
C2 C3 C4 119.3(4) ?
O3 C4 C5 125.1(4) y
O3 C4 C3 115.4(3) y
C5 C4 C3 119.5(4) ?
C4 C5 C6 121.5(4) ?
C4 C5 H5 119.2 ?
C6 C5 H5 119.2 ?
C1 C6 C5 117.9(4) ?
C1 C6 C7 120.5(4) ?
C5 C6 C7 121.5(4) ?
C8 C7 C6 129.3(4) y
C8 C7 H7 115.4 ?
C6 C7 H7 115.4 ?
C7 C8 C9 122.5(4) ?
C7 C8 H8 118.8 ?
C9 C8 H8 118.8 ?
O1 C9 C10 120.2(3) ?
O1 C9 C8 120.3(4) ?
C10 C9 C8 119.5(3) ?
C15 C10 C11 116.2(4) ?
C15 C10 C9 119.2(3) ?
C11 C10 C9 124.6(3) y
C12 C11 C10 121.6(4) ?
C12 C11 H11 119.2 ?
C10 C11 H11 119.2 ?
C11 C12 C13 121.4(4) ?
C11 C12 H12 119.3 ?
C13 C12 H12 119.3 ?
N1 C13 C12 122.3(4) ?
N1 C13 C14 120.3(4) ?
C12 C13 C14 117.4(4) ?
C15 C14 C13 120.5(4) ?
C15 C14 H14 119.8 ?
C13 C14 H14 119.8 ?
C14 C15 C10 123.0(4) ?
C14 C15 H15 118.5 ?
C10 C15 H15 118.5 ?
O2 C16 H16A 109.5 ?
O2 C16 H16B 109.5 ?
H16A C16 H16B 109.5 ?
O2 C16 H16C 109.5 ?
H16A C16 H16C 109.5 ?
H16B C16 H16C 109.5 ?
O3 C17 H17A 109.5 ?
O3 C17 H17B 109.5 ?
H17A C17 H17B 109.5 ?
O3 C17 H17C 109.5 ?
H17A C17 H17C 109.5 ?
H17B C17 H17C 109.5 ?

loop_
_geom_bond_atom_site_label_1
_geom_bond_atom_site_label_2
_geom_bond_site_symmetry_2
_geom_bond_distance
_geom_bond_publ_flag
O1 C9 . 1.231(4) y
O2 C3 . 1.364(4) y
O2 C16 . 1.421(5) y
O3 C4 . 1.359(4) y
O3 C17 . 1.429(5) y
N1 C13 . 1.355(5) y
N1 H1A . 0.86 ?
N1 H1B . 0.86 ?
C1 C6 . 1.377(6) ?
C1 C2 . 1.384(6) ?
C1 H1 . 0.93 ?
C2 C3 . 1.375(6) ?
C2 H2 . 0.93 ?
C3 C4 . 1.410(5) ?
C4 C5 . 1.371(5) ?
C5 C6 . 1.399(5) ?
C5 H5 . 0.93 ?
C6 C7 . 1.466(5) ?
C7 C8 . 1.308(5) y
C7 H7 . 0.93 ?
C8 C9 . 1.475(5) ?
C8 H8 . 0.93 ?
C9 C10 . 1.474(5) ?
C10 C15 . 1.392(5) ?
C10 C11 . 1.399(5) ?
C11 C12 . 1.370(6) ?
C11 H11 . 0.93 ?
C12 C13 . 1.391(6) ?
C12 H12 . 0.93 ?
C13 C14 . 1.403(6) ?
C14 C15 . 1.359(5) ?
C14 H14 . 0.93 ?
C15 H15 . 0.93 ?
C16 H16A . 0.96 ?
C16 H16B . 0.96 ?
C16 H16C . 0.96 ?
C17 H17A . 0.96 ?
C17 H17B . 0.96 ?
C17 H17C . 0.96 ?

loop_
_geom_hbond_atom_site_label_D
_geom_hbond_atom_site_label_H
_geom_hbond_atom_site_label_A
_geom_hbond_site_symmetry_A
_geom_hbond_distance_DH
_geom_hbond_distance_HA
_geom_hbond_distance_DA
_geom_hbond_angle_DHA
N1 H1A O1 1_565 0.86 2.15 2.995(5) 166
N1 H1B O2 6_565 0.86 2.40 3.176(5) 151
C7 H7 O1 . 0.93 2.45 2.799(5) 102
C15 H15 O1 . 0.93 2.47 2.780(5) 100
C14 H14 O3 6_565 0.93 2.63 3.490(5) 154
C16 H16A O1 6_556 0.96 2.95 3.891(5) 168
C16 H16A O3 4_646 0.96 2.98 3.518(6) 117
C16 H16C O1 5_656 0.96 2.87 3.758(6) 155
C17 H17C O1 7_656 0.96 2.73 3.513(6) 139
C17 H17B Cg1 5_666 0.96 2.96 3.739(6) 139

loop_
_geom_torsion_atom_site_label_1
_geom_torsion_atom_site_label_2
_geom_torsion_atom_site_label_3
_geom_torsion_atom_site_label_4
_geom_torsion
_geom_torsion_publ_flag
C6 C1 C2 C3 0.0(7) ?
C16 O2 C3 C2 -2.7(6) y
C16 O2 C3 C4 178.1(4) ?
C1 C2 C3 O2 179.6(4) ?
C1 C2 C3 C4 -1.2(6) ?
C17 O3 C4 C5 0.1(6) y
C17 O3 C4 C3 -179.3(4) ?
O2 C3 C4 O3 0.3(5) ?
C2 C3 C4 O3 -179.0(4) ?
O2 C3 C4 C5 -179.2(3) ?
C2 C3 C4 C5 1.5(6) ?
O3 C4 C5 C6 179.9(4) ?
C3 C4 C5 C6 -0.6(6) ?
C2 C1 C6 C5 0.9(7) ?
C2 C1 C6 C7 -178.1(4) ?
C4 C5 C6 C1 -0.5(6) ?
C4 C5 C6 C7 178.4(4) ?
C1 C6 C7 C8 178.0(5) ?
C5 C6 C7 C8 -0.9(7) ?
C6 C7 C8 C9 -179.6(4) ?
C7 C8 C9 O1 -4.0(6) y
C7 C8 C9 C10 175.7(4) ?
O1 C9 C10 C15 -6.8(6) ?
C8 C9 C10 C15 173.5(4) ?
O1 C9 C10 C11 173.9(4) ?
C8 C9 C10 C11 -5.8(6) ?
C15 C10 C11 C12 0.8(6) ?
C9 C10 C11 C12 -179.8(4) ?
C10 C11 C12 C13 -1.0(7) ?
C11 C12 C13 N1 -179.4(4) ?
C11 C12 C13 C14 0.6(7) ?
N1 C13 C14 C15 179.8(4) ?
C12 C13 C14 C15 -0.2(6) ?
C13 C14 C15 C10 0.0(7) ?
C11 C10 C15 C14 -0.4(6) ?
C9 C10 C15 C14 -179.7(4) ?

loop_
_cod_related_entry_id
_cod_related_entry_database
_cod_related_entry_code
1 ChemSpider 30654721
